data_4087364
loop_
_publ_author_name
'Navarro, Miquel'
'Vidal, Diego'
'Clavero, Pau'
'Grabulosa, Arnald'
'Muller, Guillermo'

_publ_section_title
;
 Mild Photochemical Tethering of [RuCl2(\h6-arene)P*] Complexes with
 P-Stereogenic 2-Biphenylylphosphines
;
_journal_issue 5
_journal_name_full Organometallics
_journal_page_first 973
_journal_paper_doi 10.1021/acs.organomet.5b00018
_journal_volume 34
_journal_year 2015
_chemical_absolute_configuration rm
_chemical_formula_moiety 'C28 H29 Cl2 P Ru Si'
_chemical_formula_sum 'C28 H29 Cl2 P Ru Si'
_chemical_formula_weight 596.54
_space_group_IT_number 4
_space_group_name_Hall 'P 2yb'
_space_group_name_H-M_alt 'P 1 21 1'
_symmetry_cell_setting monoclinic
_symmetry_space_group_name_H-M 'P 1 21 1'
_atom_sites_solution_hydrogens geom
_atom_sites_solution_primary direct
_atom_sites_solution_secondary difmap
_audit_creation_method SHELXL-97
_cell_angle_alpha 90.00
_cell_angle_beta 109.075(4)
_cell_angle_gamma 90.00
_cell_formula_units_Z 2
_cell_length_a 10.4144(8)
_cell_length_b 9.7734(7)
_cell_length_c 13.5146(11)
_cell_measurement_reflns_used 7305
_cell_measurement_temperature 100(2)
_cell_measurement_theta_max 25.04
_cell_measurement_theta_min 2.62
_cell_volume 1300.04(18)
_computing_cell_refinement 'Bruker SAINT'
_computing_data_collection 'Bruker APEX2'
_computing_data_reduction 'Bruker SAINT'
_computing_molecular_graphics 'ORTEP (Brueggermann and Smith, 1990)'
_computing_publication_material 'PLATON (Spek, 1990)'
_computing_structure_refinement 'SHELXL-97 (Sheldrick, 1997)'
_computing_structure_solution 'SHELXS-97 (Sheldrick, 1997)'
_diffrn_ambient_temperature 100(2)
_diffrn_detector_area_resol_mean photon100
_diffrn_measured_fraction_theta_full 0.997
_diffrn_measured_fraction_theta_max 0.997
_diffrn_measurement_device_type 'D8 Venture'
_diffrn_measurement_method 'phi and omeha scan'
_diffrn_radiation_monochromator multilayer
_diffrn_radiation_source 'high brilliance Incoatec Microfocus Source''
_diffrn_radiation_type MoK\a
_diffrn_radiation_wavelength 0.71073
_diffrn_reflns_av_R_equivalents 0.0724
_diffrn_reflns_av_sigmaI/netI 0.0741
_diffrn_reflns_limit_h_max 12
_diffrn_reflns_limit_h_min -11
_diffrn_reflns_limit_k_max 11
_diffrn_reflns_limit_k_min -11
_diffrn_reflns_limit_l_max 16
_diffrn_reflns_limit_l_min -16
_diffrn_reflns_number 14895
_diffrn_reflns_theta_full 25.05
_diffrn_reflns_theta_max 25.05
_diffrn_reflns_theta_min 2.07
_exptl_absorpt_coefficient_mu 0.932
_exptl_absorpt_correction_T_max 0.7452
_exptl_absorpt_correction_T_min 0.5693
_exptl_absorpt_correction_type multi-scan
_exptl_absorpt_process_details sadabs
_exptl_crystal_colour orange
_exptl_crystal_density_diffrn 1.524
_exptl_crystal_density_method 'not measured'
_exptl_crystal_description needles
_exptl_crystal_F_000 608
_exptl_crystal_size_max 0.307
_exptl_crystal_size_mid 0.168
_exptl_crystal_size_min 0.112
_refine_diff_density_max 0.842
_refine_diff_density_min -1.277
_refine_diff_density_rms 0.131
_refine_ls_abs_structure_details 'Flack H D (1983), Acta Cryst. A39, 876-881'
_refine_ls_abs_structure_Flack -0.02(5)
_refine_ls_extinction_method none
_refine_ls_goodness_of_fit_ref 1.036
_refine_ls_hydrogen_treatment constr
_refine_ls_matrix_type full
_refine_ls_number_parameters 228
_refine_ls_number_reflns 4559
_refine_ls_number_restraints 49
_refine_ls_restrained_S_all 1.031
_refine_ls_R_factor_all 0.0605
_refine_ls_R_factor_gt 0.0445
_refine_ls_shift/su_max 0.000
_refine_ls_shift/su_mean 0.000
_refine_ls_structure_factor_coef Fsqd
_refine_ls_weighting_details 'calc w=1/[\s^2^(Fo^2^)+(0.0099P)^2^+5.6348P] where P=(Fo^2^+2Fc^2^)/3'
_refine_ls_weighting_scheme calc
_refine_ls_wR_factor_gt 0.0926
_refine_ls_wR_factor_ref 0.1029
_reflns_number_gt 3961
_reflns_number_total 4559
_reflns_threshold_expression >2sigma(I)
_cod_data_source_file om5b00018_si_002.cif
_cod_data_source_block 9c
_cod_original_cell_volume 1300.04(17)
_cod_original_sg_symbol_H-M P21
_cod_database_code 4087364

loop_
_symmetry_equiv_pos_as_xyz
'x, y, z'
'-x, y+1/2, -z'

loop_
_atom_site_label
_atom_site_type_symbol
_atom_site_fract_x
_atom_site_fract_y
_atom_site_fract_z
_atom_site_U_iso_or_equiv
_atom_site_adp_type
_atom_site_occupancy
_atom_site_symmetry_multiplicity
_atom_site_calc_flag
_atom_site_refinement_flags
Ru1 Ru 0.29469(5) 0.24774(4) 0.04492(4) 0.01348(13) Uani 1 1 d .
Cl1 Cl 0.51097(17) 0.15070(16) 0.13936(14) 0.0208(4) Uani 1 1 d .
Cl2 Cl 0.20298(19) 0.02155(15) 0.03398(14) 0.0230(4) Uani 1 1 d .
P1 P 0.25667(17) 0.28509(14) 0.20211(13) 0.0131(4) Uani 1 1 d .
Si1 Si 0.55225(19) 0.34249(18) 0.37658(15) 0.0164(4) Uani 1 1 d .
C1 C 0.1342(4) 0.3827(4) -0.0367(3) 0.0225(6) Uani 1 1 d G
H1 H 0.0489 0.3951 -0.0265 0.027 Uiso 1 1 calc R
C2 C 0.1468(4) 0.2887(4) -0.1102(3) 0.0225(6) Uani 1 1 d G
H2 H 0.0702 0.2369 -0.1501 0.027 Uiso 1 1 calc R
C3 C 0.2715(4) 0.2706(4) -0.1252(3) 0.0225(6) Uani 1 1 d G
H3 H 0.2801 0.2063 -0.1754 0.027 Uiso 1 1 calc R
C4 C 0.3836(3) 0.3463(4) -0.0668(3) 0.0225(6) Uani 1 1 d G
H4 H 0.4688 0.3339 -0.0771 0.027 Uiso 1 1 calc R
C5 C 0.3709(4) 0.4403(4) 0.0067(3) 0.0225(6) Uani 1 1 d G
H5 H 0.4475 0.4921 0.0466 0.027 Uiso 1 1 calc R
C6 C 0.2462(5) 0.4585(4) 0.0217(3) 0.0225(6) Uani 1 1 d G
C7 C 0.2362(7) 0.5400(6) 0.1154(5) 0.0191(6) Uani 1 1 d U
C8 C 0.2348(7) 0.6824(6) 0.1145(5) 0.0191(6) Uani 1 1 d U
H8 H 0.2415 0.7307 0.0554 0.023 Uiso 1 1 calc R
C9 C 0.2234(6) 0.7546(8) 0.2011(4) 0.0191(6) Uani 1 1 d U
H9 H 0.2221 0.8518 0.2009 0.023 Uiso 1 1 calc R
C10 C 0.2142(7) 0.6828(6) 0.2867(5) 0.0191(6) Uani 1 1 d U
H10 H 0.2054 0.7315 0.3450 0.023 Uiso 1 1 calc R
C11 C 0.2176(7) 0.5409(6) 0.2889(5) 0.0191(6) Uani 1 1 d U
H11 H 0.2105 0.4926 0.3479 0.023 Uiso 1 1 calc R
C12 C 0.2316(7) 0.4699(6) 0.2033(5) 0.0191(6) Uani 1 1 d U
C13 C 0.1048(7) 0.2143(5) 0.2177(5) 0.0142(15) Uani 1 1 d .
C14 C -0.0210(7) 0.2761(6) 0.1730(5) 0.0202(16) Uani 1 1 d .
H14 H -0.0260 0.3594 0.1358 0.024 Uiso 1 1 calc R
C15 C -0.1386(7) 0.2204(7) 0.1808(5) 0.0227(17) Uani 1 1 d .
H15 H -0.2237 0.2635 0.1482 0.027 Uiso 1 1 calc R
C16 C -0.1306(8) 0.0986(7) 0.2380(6) 0.0251(17) Uani 1 1 d .
H16 H -0.2108 0.0591 0.2446 0.030 Uiso 1 1 calc R
C17 C -0.0078(7) 0.0370(7) 0.2841(5) 0.0227(16) Uani 1 1 d .
H17 H -0.0030 -0.0447 0.3233 0.027 Uiso 1 1 calc R
C18 C 0.1094(7) 0.0924(6) 0.2743(5) 0.0184(15) Uani 1 1 d .
H18 H 0.1940 0.0478 0.3061 0.022 Uiso 1 1 calc R
C19 C 0.3883(5) 0.2421(8) 0.3236(4) 0.0141(11) Uani 1 1 d .
H19A H 0.4144 0.1460 0.3168 0.017 Uiso 1 1 calc R
H19B H 0.3451 0.2430 0.3789 0.017 Uiso 1 1 calc R
C20 C 0.5443(8) 0.4399(7) 0.4930(6) 0.0248(17) Uani 1 1 d .
H20 H 0.5285 0.3764 0.5439 0.037 Uiso 1 1 calc R
H20A H 0.4699 0.5064 0.4711 0.037 Uiso 1 1 calc R
H20B H 0.6304 0.4882 0.5251 0.037 Uiso 1 1 calc R
C21 C 0.6928(7) 0.2174(7) 0.4207(6) 0.0261(18) Uani 1 1 d .
H21 H 0.7793 0.2663 0.4492 0.039 Uiso 1 1 calc R
H21A H 0.6948 0.1612 0.3611 0.039 Uiso 1 1 calc R
H21B H 0.6788 0.1586 0.4749 0.039 Uiso 1 1 calc R
C22 C 0.5888(7) 0.4671(7) 0.2835(5) 0.0209(15) Uani 1 1 d .
H22 H 0.6183 0.4163 0.2313 0.025 Uiso 1 1 calc R
H22A H 0.5047 0.5175 0.2456 0.025 Uiso 1 1 calc R
C23 C 0.6976(7) 0.5673(7) 0.3401(5) 0.0198(15) Uani 1 1 d .
C24 C 0.6641(8) 0.6958(7) 0.3698(6) 0.0260(17) Uani 1 1 d .
H24 H 0.5712 0.7210 0.3520 0.031 Uiso 1 1 calc R
C25 C 0.7651(8) 0.7884(7) 0.4255(6) 0.0321(19) Uani 1 1 d .
H25 H 0.7409 0.8760 0.4443 0.039 Uiso 1 1 calc R
C26 C 0.8983(7) 0.7511(10) 0.4523(5) 0.0315(15) Uani 1 1 d .
H26 H 0.9672 0.8112 0.4928 0.038 Uiso 1 1 calc R
C27 C 0.9338(8) 0.6253(7) 0.4205(6) 0.0287(18) Uani 1 1 d .
H27 H 1.0269 0.6021 0.4361 0.034 Uiso 1 1 calc R
C28 C 0.8337(7) 0.5336(7) 0.3663(6) 0.0254(17) Uani 1 1 d .
H28 H 0.8589 0.4468 0.3469 0.030 Uiso 1 1 calc R

loop_
_atom_site_aniso_label
_atom_site_aniso_U_11
_atom_site_aniso_U_22
_atom_site_aniso_U_33
_atom_site_aniso_U_23
_atom_site_aniso_U_13
_atom_site_aniso_U_12
Ru1 0.0154(2) 0.0101(2) 0.0157(2) -0.0007(3) 0.00611(18) -0.0002(2)
Cl1 0.0152(8) 0.0225(8) 0.0249(9) -0.0034(6) 0.0069(7) 0.0054(7)
Cl2 0.0307(10) 0.0131(7) 0.0238(9) -0.0018(6) 0.0067(8) -0.0071(7)
P1 0.0131(8) 0.0118(8) 0.0150(8) 0.0017(5) 0.0056(7) 0.0006(6)
Si1 0.0139(10) 0.0171(8) 0.0170(10) 0.0005(7) 0.0036(8) -0.0003(7)
C1 0.0336(17) 0.0153(13) 0.0204(15) 0.0054(11) 0.0114(13) 0.0053(12)
C2 0.0336(17) 0.0153(13) 0.0204(15) 0.0054(11) 0.0114(13) 0.0053(12)
C3 0.0336(17) 0.0153(13) 0.0204(15) 0.0054(11) 0.0114(13) 0.0053(12)
C4 0.0336(17) 0.0153(13) 0.0204(15) 0.0054(11) 0.0114(13) 0.0053(12)
C5 0.0336(17) 0.0153(13) 0.0204(15) 0.0054(11) 0.0114(13) 0.0053(12)
C6 0.0336(17) 0.0153(13) 0.0204(15) 0.0054(11) 0.0114(13) 0.0053(12)
C7 0.0237(14) 0.0153(12) 0.0172(13) 0.0000(10) 0.0053(11) 0.0040(11)
C8 0.0237(14) 0.0153(12) 0.0172(13) 0.0000(10) 0.0053(11) 0.0040(11)
C9 0.0237(14) 0.0153(12) 0.0172(13) 0.0000(10) 0.0053(11) 0.0040(11)
C10 0.0237(14) 0.0153(12) 0.0172(13) 0.0000(10) 0.0053(11) 0.0040(11)
C11 0.0237(14) 0.0153(12) 0.0172(13) 0.0000(10) 0.0053(11) 0.0040(11)
C12 0.0237(14) 0.0153(12) 0.0172(13) 0.0000(10) 0.0053(11) 0.0040(11)
C13 0.018(3) 0.012(4) 0.012(3) 0.003(2) 0.004(3) 0.002(2)
C14 0.017(3) 0.023(4) 0.021(3) 0.001(3) 0.007(3) -0.003(3)
C15 0.014(3) 0.031(5) 0.020(3) -0.004(3) 0.002(3) 0.004(3)
C16 0.030(4) 0.026(4) 0.027(4) -0.010(3) 0.019(4) -0.009(3)
C17 0.031(4) 0.020(3) 0.019(4) -0.001(3) 0.010(3) -0.009(3)
C18 0.017(4) 0.018(3) 0.020(4) -0.002(3) 0.007(3) -0.003(3)
C19 0.015(3) 0.010(2) 0.020(3) 0.003(4) 0.009(2) 0.006(3)
C20 0.027(4) 0.024(4) 0.024(4) -0.003(3) 0.010(3) -0.007(3)
C21 0.022(4) 0.032(5) 0.023(4) 0.000(3) 0.006(3) 0.002(3)
C22 0.024(4) 0.024(3) 0.015(4) -0.005(3) 0.006(3) -0.006(3)
C23 0.020(4) 0.024(3) 0.017(4) 0.009(3) 0.006(3) -0.002(3)
C24 0.025(4) 0.022(3) 0.037(5) 0.002(3) 0.017(4) 0.001(3)
C25 0.036(5) 0.031(4) 0.032(4) -0.005(3) 0.015(4) -0.004(3)
C26 0.029(4) 0.032(3) 0.033(4) 0.000(5) 0.009(3) -0.010(5)
C27 0.014(4) 0.029(4) 0.044(5) 0.001(3) 0.010(4) -0.005(3)
C28 0.025(4) 0.021(3) 0.032(4) 0.004(3) 0.012(3) 0.003(3)

loop_
_atom_type_symbol
_atom_type_description
_atom_type_scat_dispersion_real
_atom_type_scat_dispersion_imag
_atom_type_scat_source
C C 0.0033 0.0016 'International Tables Vol C Tables 4.2.6.8 and 6.1.1.4'
H H 0.0000 0.0000 'International Tables Vol C Tables 4.2.6.8 and 6.1.1.4'
Si Si 0.0817 0.0704 'International Tables Vol C Tables 4.2.6.8 and 6.1.1.4'
P P 0.1023 0.0942 'International Tables Vol C Tables 4.2.6.8 and 6.1.1.4'
Cl Cl 0.1484 0.1585 'International Tables Vol C Tables 4.2.6.8 and 6.1.1.4'
Ru Ru -1.2594 0.8363 'International Tables Vol C Tables 4.2.6.8 and 6.1.1.4'

loop_
_geom_angle_atom_site_label_1
_geom_angle_atom_site_label_2
_geom_angle_atom_site_label_3
_geom_angle
C6 Ru1 C1 38.16(7)
C6 Ru1 C5 37.79(7)
C1 Ru1 C5 68.05(9)
C6 Ru1 C2 67.81(9)
C1 Ru1 C2 37.44(6)
C5 Ru1 C2 79.12(9)
C6 Ru1 C4 67.14(9)
C1 Ru1 C4 79.11(9)
C5 Ru1 C4 36.79(6)
C2 Ru1 C4 65.90(9)
C6 Ru1 C3 79.11(9)
C1 Ru1 C3 66.70(9)
C5 Ru1 C3 66.10(9)
C2 Ru1 C3 36.48(6)
C4 Ru1 C3 36.19(6)
C6 Ru1 P1 83.03(11)
C1 Ru1 P1 92.12(11)
C5 Ru1 P1 105.52(12)
C2 Ru1 P1 124.82(12)
C4 Ru1 P1 141.86(11)
C3 Ru1 P1 158.76(10)
C6 Ru1 Cl1 126.97(13)
C1 Ru1 Cl1 164.50(12)
C5 Ru1 Cl1 96.71(11)
C2 Ru1 Cl1 145.73(12)
C4 Ru1 Cl1 90.33(11)
C3 Ru1 Cl1 110.70(11)
P1 Ru1 Cl1 89.23(6)
C6 Ru1 Cl2 144.84(13)
C1 Ru1 Cl2 108.05(12)
C5 Ru1 Cl2 162.96(11)
C2 Ru1 Cl2 88.18(10)
C4 Ru1 Cl2 127.05(11)
C3 Ru1 Cl2 96.97(10)
P1 Ru1 Cl2 91.03(6)
Cl1 Ru1 Cl2 87.36(6)
C13 P1 C19 103.8(3)
C13 P1 C12 104.2(3)
C19 P1 C12 106.8(3)
C13 P1 Ru1 117.9(2)
C19 P1 Ru1 119.3(2)
C12 P1 Ru1 103.4(2)
C21 Si1 C20 108.3(3)
C21 Si1 C22 109.4(3)
C20 Si1 C22 108.0(3)
C21 Si1 C19 107.5(3)
C20 Si1 C19 107.5(3)
C22 Si1 C19 116.0(3)
C2 C1 C6 120.0
C2 C1 Ru1 73.72(14)
C6 C1 Ru1 70.42(14)
C2 C1 H1 120.0
C6 C1 H1 120.0
Ru1 C1 H1 128.0
C3 C2 C1 120.0
C3 C2 Ru1 73.66(14)
C1 C2 Ru1 68.84(14)
C3 C2 H2 120.0
C1 C2 H2 120.0
Ru1 C2 H2 130.0
C2 C3 C4 120.0
C2 C3 Ru1 69.86(14)
C4 C3 Ru1 71.43(14)
C2 C3 H3 120.0
C4 C3 H3 120.0
Ru1 C3 H3 131.5
C5 C4 C3 120.0
C5 C4 Ru1 69.20(14)
C3 C4 Ru1 72.38(14)
C5 C4 H4 120.0
C3 C4 H4 120.0
Ru1 C4 H4 131.1
C6 C5 C4 120.0
C6 C5 Ru1 69.14(14)
C4 C5 Ru1 74.01(14)
C6 C5 H5 120.0
C4 C5 H5 120.0
Ru1 C5 H5 129.2
C5 C6 C1 120.0
C5 C6 C7 120.5(4)
C1 C6 C7 118.4(4)
C5 C6 Ru1 73.06(14)
C1 C6 Ru1 71.42(15)
C7 C6 Ru1 117.5(3)
C12 C7 C8 120.0(6)
C12 C7 C6 118.9(5)
C8 C7 C6 121.1(6)
C7 C8 C9 119.9(7)
C7 C8 H8 120.1
C9 C8 H8 120.1
C10 C9 C8 119.3(7)
C10 C9 H9 120.3
C8 C9 H9 120.3
C9 C10 C11 121.1(7)
C9 C10 H10 119.4
C11 C10 H10 119.4
C10 C11 C12 119.2(6)
C10 C11 H11 120.4
C12 C11 H11 120.4
C7 C12 C11 120.4(6)
C7 C12 P1 115.9(5)
C11 C12 P1 123.5(5)
C14 C13 C18 117.7(6)
C14 C13 P1 121.4(4)
C18 C13 P1 120.9(5)
C15 C14 C13 122.1(6)
C15 C14 H14 119.0
C13 C14 H14 119.0
C14 C15 C16 118.9(6)
C14 C15 H15 120.6
C16 C15 H15 120.6
C17 C16 C15 120.1(7)
C17 C16 H16 119.9
C15 C16 H16 119.9
C16 C17 C18 120.6(7)
C16 C17 H17 119.7
C18 C17 H17 119.7
C17 C18 C13 120.6(6)
C17 C18 H18 119.7
C13 C18 H18 119.7
P1 C19 Si1 122.9(4)
P1 C19 H19A 106.6
Si1 C19 H19A 106.6
P1 C19 H19B 106.6
Si1 C19 H19B 106.6
H19A C19 H19B 106.6
Si1 C20 H20 109.5
Si1 C20 H20A 109.5
H20 C20 H20A 109.5
Si1 C20 H20B 109.5
H20 C20 H20B 109.5
H20A C20 H20B 109.5
Si1 C21 H21 109.5
Si1 C21 H21A 109.5
H21 C21 H21A 109.5
Si1 C21 H21B 109.5
H21 C21 H21B 109.5
H21A C21 H21B 109.5
C23 C22 Si1 111.5(5)
C23 C22 H22 109.3
Si1 C22 H22 109.3
C23 C22 H22A 109.3
Si1 C22 H22A 109.3
H22 C22 H22A 108.0
C28 C23 C24 118.2(6)
C28 C23 C22 120.9(6)
C24 C23 C22 120.9(6)
C23 C24 C25 121.3(7)
C23 C24 H24 119.4
C25 C24 H24 119.4
C26 C25 C24 119.3(7)
C26 C25 H25 120.4
C24 C25 H25 120.4
C25 C26 C27 120.2(7)
C25 C26 H26 119.9
C27 C26 H26 119.9
C28 C27 C26 120.3(7)
C28 C27 H27 119.9
C26 C27 H27 119.9
C23 C28 C27 120.7(7)
C23 C28 H28 119.6
C27 C28 H28 119.6

loop_
_geom_bond_atom_site_label_1
_geom_bond_atom_site_label_2
_geom_bond_distance
Ru1 C6 2.120(4)
Ru1 C1 2.132(4)
Ru1 C5 2.170(4)
Ru1 C2 2.195(4)
Ru1 C4 2.231(4)
Ru1 C3 2.243(4)
Ru1 P1 2.3136(18)
Ru1 Cl1 2.3922(17)
Ru1 Cl2 2.3935(16)
P1 C13 1.801(7)
P1 C19 1.811(6)
P1 C12 1.826(6)
Si1 C21 1.850(7)
Si1 C20 1.864(7)
Si1 C22 1.877(7)
Si1 C19 1.895(6)
C1 C2 1.3900
C1 C6 1.3900
C1 H1 0.9500
C2 C3 1.3900
C2 H2 0.9500
C3 C4 1.3900
C3 H3 0.9500
C4 C5 1.3900
C4 H4 0.9500
C5 C6 1.3900
C5 H5 0.9500
C6 C7 1.529(7)
C7 C12 1.385(10)
C7 C8 1.392(9)
C8 C9 1.404(9)
C8 H8 0.9500
C9 C10 1.383(9)
C9 H9 0.9500
C10 C11 1.387(9)
C10 H10 0.9500
C11 C12 1.397(10)
C11 H11 0.9500
C13 C14 1.388(9)
C13 C18 1.408(8)
C14 C15 1.376(9)
C14 H14 0.9500
C15 C16 1.407(10)
C15 H15 0.9500
C16 C17 1.366(10)
C16 H16 0.9500
C17 C18 1.380(10)
C17 H17 0.9500
C18 H18 0.9500
C19 H19A 0.9900
C19 H19B 0.9900
C20 H20 0.9800
C20 H20A 0.9800
C20 H20B 0.9800
C21 H21 0.9800
C21 H21A 0.9800
C21 H21B 0.9800
C22 C23 1.504(9)
C22 H22 0.9900
C22 H22A 0.9900
C23 C28 1.383(10)
C23 C24 1.397(9)
C24 C25 1.406(10)
C24 H24 0.9500
C25 C26 1.364(11)
C25 H25 0.9500
C26 C27 1.391(12)
C26 H26 0.9500
C27 C28 1.389(10)
C27 H27 0.9500
C28 H28 0.9500

loop_
_geom_torsion_atom_site_label_1
_geom_torsion_atom_site_label_2
_geom_torsion_atom_site_label_3
_geom_torsion_atom_site_label_4
_geom_torsion
C6 Ru1 P1 C13 108.0(2)
C1 Ru1 P1 C13 70.9(2)
C5 Ru1 P1 C13 138.7(2)
C2 Ru1 P1 C13 51.3(2)
C4 Ru1 P1 C13 145.9(3)
C3 Ru1 P1 C13 75.2(4)
Cl1 Ru1 P1 C13 -124.6(2)
Cl2 Ru1 P1 C13 -37.2(2)
C6 Ru1 P1 C19 -124.7(3)
C1 Ru1 P1 C19 -161.8(3)
C5 Ru1 P1 C19 -94.0(3)
C2 Ru1 P1 C19 178.6(3)
C4 Ru1 P1 C19 -86.8(3)
C3 Ru1 P1 C19 -157.5(4)
Cl1 Ru1 P1 C19 2.7(3)
Cl2 Ru1 P1 C19 90.1(3)
C6 Ru1 P1 C12 -6.3(3)
C1 Ru1 P1 C12 -43.4(3)
C5 Ru1 P1 C12 24.4(3)
C2 Ru1 P1 C12 -63.0(3)
C4 Ru1 P1 C12 31.6(3)
C3 Ru1 P1 C12 -39.1(4)
Cl1 Ru1 P1 C12 121.1(2)
Cl2 Ru1 P1 C12 -151.5(2)
C6 Ru1 C1 C2 131.05(7)
C5 Ru1 C1 C2 101.05(10)
C4 Ru1 C1 C2 64.35(10)
C3 Ru1 C1 C2 28.64(5)
P1 Ru1 C1 C2 -153.05(13)
Cl1 Ru1 C1 C2 112.2(5)
Cl2 Ru1 C1 C2 -61.28(13)
C5 Ru1 C1 C6 -30.00(6)
C2 Ru1 C1 C6 -131.05(7)
C4 Ru1 C1 C6 -66.70(10)
C3 Ru1 C1 C6 -102.41(10)
P1 Ru1 C1 C6 75.89(14)
Cl1 Ru1 C1 C6 -18.9(5)
Cl2 Ru1 C1 C6 167.67(14)
C6 C1 C2 C3 0.0
Ru1 C1 C2 C3 -55.13(13)
C6 C1 C2 Ru1 55.13(13)
C6 Ru1 C2 C3 102.02(11)
C1 Ru1 C2 C3 132.23(8)
C5 Ru1 C2 C3 64.27(11)
C4 Ru1 C2 C3 28.11(5)
P1 Ru1 C2 C3 165.71(14)
Cl1 Ru1 C2 C3 -21.7(2)
Cl2 Ru1 C2 C3 -104.31(14)
C6 Ru1 C2 C1 -30.21(6)
C5 Ru1 C2 C1 -67.97(11)
C4 Ru1 C2 C1 -104.12(10)
C3 Ru1 C2 C1 -132.23(8)
P1 Ru1 C2 C1 33.47(15)
Cl1 Ru1 C2 C1 -153.9(2)
Cl2 Ru1 C2 C1 123.46(14)
C1 C2 C3 C4 0.0
Ru1 C2 C3 C4 -52.87(13)
C1 C2 C3 Ru1 52.87(13)
C6 Ru1 C3 C2 -67.26(11)
C1 Ru1 C3 C2 -29.34(6)
C5 Ru1 C3 C2 -104.61(10)
C4 Ru1 C3 C2 -133.24(7)
P1 Ru1 C3 C2 -34.0(4)
Cl1 Ru1 C3 C2 167.15(13)
Cl2 Ru1 C3 C2 77.35(13)
C6 Ru1 C3 C4 65.98(11)
C1 Ru1 C3 C4 103.90(11)
C5 Ru1 C3 C4 28.63(6)
C2 Ru1 C3 C4 133.24(7)
P1 Ru1 C3 C4 99.2(4)
Cl1 Ru1 C3 C4 -59.61(13)
Cl2 Ru1 C3 C4 -149.41(14)
C2 C3 C4 C5 0.0
Ru1 C3 C4 C5 -52.16(13)
C2 C3 C4 Ru1 52.16(13)
C6 Ru1 C4 C5 29.75(6)
C1 Ru1 C4 C5 67.76(11)
C2 Ru1 C4 C5 104.66(10)
C3 Ru1 C4 C5 132.98(7)
P1 Ru1 C4 C5 -11.6(2)
Cl1 Ru1 C4 C5 -100.81(14)
Cl2 Ru1 C4 C5 172.25(16)
C6 Ru1 C4 C3 -103.23(11)
C1 Ru1 C4 C3 -65.22(11)
C5 Ru1 C4 C3 -132.98(7)
C2 Ru1 C4 C3 -28.32(6)
P1 Ru1 C4 C3 -144.62(19)
Cl1 Ru1 C4 C3 126.21(13)
Cl2 Ru1 C4 C3 39.27(15)
C3 C4 C5 C6 0.0
Ru1 C4 C5 C6 -53.62(13)
C3 C4 C5 Ru1 53.62(13)
C1 Ru1 C5 C6 30.27(6)
C2 Ru1 C5 C6 67.68(10)
C4 Ru1 C5 C6 131.74(7)
C3 Ru1 C5 C6 103.55(10)
P1 Ru1 C5 C6 -55.69(13)
Cl1 Ru1 C5 C6 -146.75(14)
Cl2 Ru1 C5 C6 110.2(5)
C6 Ru1 C5 C4 -131.74(7)
C1 Ru1 C5 C4 -101.47(10)
C2 Ru1 C5 C4 -64.06(10)
C3 Ru1 C5 C4 -28.20(5)
P1 Ru1 C5 C4 172.57(13)
Cl1 Ru1 C5 C4 81.50(13)
Cl2 Ru1 C5 C4 -21.5(5)
C4 C5 C6 C1 0.0
Ru1 C5 C6 C1 -55.92(13)
C4 C5 C6 C7 168.3(5)
Ru1 C5 C6 C7 112.4(4)
C4 C5 C6 Ru1 55.92(13)
C2 C1 C6 C5 0.0
Ru1 C1 C6 C5 56.71(13)
C2 C1 C6 C7 -168.5(4)
Ru1 C1 C6 C7 -111.8(4)
C2 C1 C6 Ru1 -56.71(13)
C1 Ru1 C6 C5 -130.83(7)
C2 Ru1 C6 C5 -101.15(10)
C4 Ru1 C6 C5 -29.01(6)
C3 Ru1 C6 C5 -64.84(10)
P1 Ru1 C6 C5 126.70(15)
Cl1 Ru1 C6 C5 42.96(15)
Cl2 Ru1 C6 C5 -151.5(2)
C5 Ru1 C6 C1 130.83(7)
C2 Ru1 C6 C1 29.68(6)
C4 Ru1 C6 C1 101.82(10)
C3 Ru1 C6 C1 65.99(10)
P1 Ru1 C6 C1 -102.47(15)
Cl1 Ru1 C6 C1 173.79(15)
Cl2 Ru1 C6 C1 -20.7(2)
C1 Ru1 C6 C7 113.1(5)
C5 Ru1 C6 C7 -116.1(5)
C2 Ru1 C6 C7 142.7(4)
C4 Ru1 C6 C7 -145.1(4)
C3 Ru1 C6 C7 179.0(4)
P1 Ru1 C6 C7 10.6(4)
Cl1 Ru1 C6 C7 -73.2(4)
Cl2 Ru1 C6 C7 92.4(4)
C5 C6 C7 C12 -98.5(6)
C1 C6 C7 C12 69.9(7)
Ru1 C6 C7 C12 -12.8(8)
C5 C6 C7 C8 80.0(7)
C1 C6 C7 C8 -111.6(6)
Ru1 C6 C7 C8 165.7(5)
C12 C7 C8 C9 -2.5(10)
C6 C7 C8 C9 179.1(6)
C7 C8 C9 C10 0.2(10)
C8 C9 C10 C11 0.8(10)
C9 C10 C11 C12 0.5(10)
C8 C7 C12 C11 3.8(11)
C6 C7 C12 C11 -177.7(6)
C8 C7 C12 P1 -172.2(5)
C6 C7 C12 P1 6.3(9)
C10 C11 C12 C7 -2.8(11)
C10 C11 C12 P1 172.9(5)
C13 P1 C12 C7 -121.9(6)
C19 P1 C12 C7 128.7(5)
Ru1 P1 C12 C7 1.9(6)
C13 P1 C12 C11 62.3(7)
C19 P1 C12 C11 -47.2(7)
Ru1 P1 C12 C11 -173.9(6)
C19 P1 C13 C14 147.4(5)
C12 P1 C13 C14 35.7(6)
Ru1 P1 C13 C14 -78.1(5)
C19 P1 C13 C18 -33.8(6)
C12 P1 C13 C18 -145.5(5)
Ru1 P1 C13 C18 100.6(5)
C18 C13 C14 C15 -1.3(10)
P1 C13 C14 C15 177.5(5)
C13 C14 C15 C16 1.4(10)
C14 C15 C16 C17 -0.4(10)
C15 C16 C17 C18 -0.7(10)
C16 C17 C18 C13 0.8(10)
C14 C13 C18 C17 0.2(9)
P1 C13 C18 C17 -178.6(5)
C13 P1 C19 Si1 -155.6(4)
C12 P1 C19 Si1 -45.9(5)
Ru1 P1 C19 Si1 70.8(5)
C21 Si1 C19 P1 -135.1(4)
C20 Si1 C19 P1 108.5(4)
C22 Si1 C19 P1 -12.4(5)
C21 Si1 C22 C23 -74.1(6)
C20 Si1 C22 C23 43.6(6)
C19 Si1 C22 C23 164.2(5)
Si1 C22 C23 C28 82.9(8)
Si1 C22 C23 C24 -95.6(7)
C28 C23 C24 C25 -0.5(11)
C22 C23 C24 C25 178.0(7)
C23 C24 C25 C26 -1.0(12)
C24 C25 C26 C27 3.0(12)
C25 C26 C27 C28 -3.5(12)
C24 C23 C28 C27 0.0(11)
C22 C23 C28 C27 -178.5(7)
C26 C27 C28 C23 2.0(11)

loop_
_cod_changelog_entry_id
_cod_changelog_entry_author
_cod_changelog_entry_date
_cod_changelog_entry_text
1 'Vaitkus, Antanas' 2022-06-28T19:39:00+03:00
;
 Removed the '_chemical_name_systematic' data item that had an incorrect value.
;
